data_2101558
loop_
_publ_author_name
'Yufit, D. S.'
'Mallinson, P. R.'
'Muir, K. W.'
'Kozhushkov, S. I.'
'De Meijere, A.'

_publ_section_title
;
 Experimental charge density study of 7-dispiro[2.0.2.1]heptane
 carboxylic acid
;
_journal_issue 4
_journal_name_full 'Acta Crystallographica Section B'
_journal_page_first 668
_journal_page_last 676
_journal_paper_doi 10.1107/S010876819600105X
_journal_volume 52
_journal_year 1996
_chemical_formula_moiety 'C8 H10 O2'
_chemical_formula_sum 'C8 H10 O2'
_chemical_formula_weight 138.17
_symmetry_cell_setting monoclinic
_symmetry_space_group_name_Hall '-P 2ybc'
_symmetry_space_group_name_H-M 'P 1 21/c 1'
_atom_type_scat_source 'Clementi & Roetti (1974)'
_cell_angle_alpha 90
_cell_angle_beta 103.780(10)
_cell_angle_gamma 90
_cell_formula_units_Z 4
_cell_length_a 6.3860(10)
_cell_length_b 11.2640(10)
_cell_length_c 10.1050(10)
_cell_measurement_reflns_used 24
_cell_measurement_temperature 100.0(3)
_cell_measurement_theta_max 20
_cell_measurement_theta_min 19
_cell_volume 705.95(15)
_diffrn_measurement_device 'Nonius CAD-4'
_diffrn_measurement_method \w-2\q
_diffrn_radiation_type MoK\a
_diffrn_radiation_wavelength 0.71073
_diffrn_reflns_av_R_equivalents 0.021
_diffrn_reflns_limit_h_max 9
_diffrn_reflns_limit_h_min -13
_diffrn_reflns_limit_k_max 24
_diffrn_reflns_limit_k_min 0
_diffrn_reflns_limit_l_max 21
_diffrn_reflns_limit_l_min 0
_diffrn_reflns_number 11899
_diffrn_reflns_theta_max 50
_diffrn_standards_decay_% 3
_diffrn_standards_interval_time '120 min'
_diffrn_standards_number 4
_exptl_absorpt_coefficient_mu 0.09
_exptl_absorpt_correction_T_max 1.00
_exptl_absorpt_correction_T_min 0.98
_exptl_absorpt_correction_type 'Not applied'
_exptl_crystal_colour colourless
_exptl_crystal_density_diffrn 1.300
_exptl_crystal_description prism
_exptl_crystal_size_max 0.10
_exptl_crystal_size_mid 0.15
_exptl_crystal_size_min 0.20
_refine_diff_density_max 0.14
_refine_diff_density_min -13
_refine_ls_extinction_method none
_refine_ls_goodness_of_fit_obs 2.52
_refine_ls_hydrogen_treatment 'See text'
_refine_ls_number_parameters 135
_refine_ls_number_reflns 5539
_refine_ls_R_factor_obs 0.0377
_refine_ls_shift/esd_max 0
_refine_ls_structure_factor_coef F
_refine_ls_weighting_scheme '\S w(|F~o~| - k|F~c~|^2^'
_refine_ls_wR_factor_obs 0.0472
_reflns_number_observed 5539
_reflns_number_total 7085
_reflns_observed_criterion I>3\s(I)
_cod_data_source_file ha0142.cif
_cod_data_source_block 1
_cod_original_cell_volume 706.00(10)
_cod_original_sg_symbol_H-M 'P 21/c'
_cod_database_code 2101558

loop_
_atom_site_aniso_label
_atom_site_aniso_U_11
_atom_site_aniso_U_22
_atom_site_aniso_U_33
_atom_site_aniso_U_12
_atom_site_aniso_U_13
_atom_site_aniso_U_23
O(1) .01790(10) .01280(10) .01740(10) .00320(10) .00450(10) -.00090(10)
O(2) .01900(10) .02110(10) .01090(10) .00420(10) .00170(10) .00230(10)
C(1) .00990(10) .02060(10) .01810(10) -.00050(10) .00150(10) .00160(10)
C(2) .01350(10) .02230(10) .01680(10) -.00390(10) .00430(10) .00300(10)
C(3) .00930(10) .01260(10) .01430(10) -.00110(10) .00260(10) .00070(10)
C(4) .01100(10) .01010(10) .01380(10) -.00130(10) .00320(10) .00050(10)
C(5) .01870(10) .01170(10) .02060(10) -.00040(10) .00700(10) .00350(10)
C(6) .01720(10) .01460(10) .01700(10) -.00490(10) .00350(10) -.00180(10)
C(7) .01170(10) .01160(10) .01130(10) .00090(10) .00180(10) .00060(10)
C(8) .01100(10) .01070(10) .01140(10) .00030(10) .00160(10) .00070(10)

loop_
_atom_site_label
_atom_site_fract_x
_atom_site_fract_y
_atom_site_fract_z
_atom_site_U_iso_or_equiv
O(1) 0.62988(5) 0.96561(3) 0.16458(4) 0.016
O(2) 0.64329(5) 0.87544(3) -0.03067(3) 0.017
C(1) 1.26751(4) 0.75054(3) 0.18035(3) 0.017
C(2) 1.16180(4) 0.79982(3) 0.03900(3) 0.018
C(3) 1.03018(4) 0.74961(2) 0.12744(2) 0.012
C(4) 0.85055(4) 0.66975(2) 0.11774(2) 0.012
C(5) 0.80856(5) 0.54807(2) 0.16041(3) 0.017
C(6) 0.70452(5) 0.59415(2) 0.01723(3) 0.017
C(7) 0.83667(4) 0.79125(2) 0.17846(2) 0.012
C(8) 0.69426(4) 0.88241(2) 0.09865(2) 0.011
H(1O) 0.53100 1.02496 0.10488 0.030
H(2O) 0.52812 0.93436 -0.07569 0.029
H(11) 1.34838 0.66441 0.18416 0.032
H(12) 1.33682 0.81444 0.26043 0.031
H(21) 1.17850 0.74839 -0.04998 0.025
H(22) 1.15805 0.89598 0.02221 0.032
H(51) 0.94116 0.48443 0.17200 0.027
H(52) 0.71001 0.53869 0.23487 0.025
H(61) 0.76167 0.55836 -0.06864 0.024
H(62) 0.53078 0.61130 -0.00568 0.029
H(7) 0.85300 0.79998 0.28844 0.022

loop_
_geom_angle_atom_site_label_1
_geom_angle_atom_site_label_2
_geom_angle_atom_site_label_3
_geom_angle
C(8) O(1) H(1O) 114.00(10)
C(8) O(2) H(2O) 113.70(10)
C(2) C(1) C(3) 58.70(10)
C(2) C(1) H(11) 117.00(10)
C(2) C(1) H(12) 117.50(10)
C(3) C(1) H(11) 116.10(10)
C(3) C(1) H(12) 118.00(10)
H(11) C(1) H(12) 116.90(10)
C(1) C(2) C(3) 59.00(10)
C(1) C(2) H(21) 117.80(10)
C(1) C(2) H(22) 119.40(10)
C(3) C(2) H(21) 118.30(10)
C(3) C(2) H(22) 118.50(10)
H(21) C(2) H(22) 113.50(10)
C(1) C(3) C(2) 62.30(10)
C(1) C(3) C(4) 139.20(10)
C(1) C(3) C(7) 135.90(10)
C(2) C(3) C(4) 139.10(10)
C(2) C(3) C(7) 135.40(10)
C(4) C(3) C(7) 61.20(10)
C(3) C(4) C(5) 138.90(10)
C(3) C(4) C(6) 140.30(10)
C(3) C(4) C(7) 62.00(10)
C(5) C(4) C(6) 62.40(10)
C(5) C(4) C(7) 133.50(10)
C(6) C(4) C(7) 135.60(10)
C(4) C(5) C(6) 58.60(10)
C(4) C(5) H(51) 116.60(10)
C(4) C(5) H(52) 117.60(10)
C(6) C(5) H(51) 118.30(10)
C(6) C(5) H(52) 119.40(10)
H(51) C(5) H(52) 114.80(10)
C(4) C(6) C(5) 59.00(10)
C(4) C(6) H(61) 118.90(10)
C(4) C(6) H(62) 119.10(10)
C(5) C(6) H(61) 118.20(10)
C(5) C(6) H(62) 116.70(10)
H(61) C(6) H(62) 114.20(10)
C(3) C(7) C(4) 56.80(10)
C(3) C(7) C(8) 118.20(10)
C(3) C(7) H(7) 118.90(10)
C(4) C(7) C(8) 119.70(10)
C(4) C(7) H(7) 119.50(10)
C(8) C(7) H(7) 112.90(10)
O(1) C(8) O(2) 123.20(10)
O(1) C(8) C(7) 117.40(10)
O(2) C(8) C(7) 119.40(10)

loop_
_geom_bond_atom_site_label_1
_geom_bond_atom_site_label_2
_geom_bond_distance
O(1) C(8) 1.2730(10)
O(1) H(1O) 1.0140(10)
O(2) C(8) 1.2720(10)
O(2) H(2O) 1.0140(10)
C(1) C(2) 1.5310(10)
C(1) C(3) 1.4820(10)
C(1) H(11) 1.0950(10)
C(1) H(12) 1.0950(10)
C(2) C(3) 1.4770(10)
C(2) H(21) 1.0960(10)
C(2) H(22) 1.0960(10)
C(3) C(4) 1.4430(10)
C(3) C(7) 1.5220(10)
C(4) C(5) 1.4800(10)
C(4) C(6) 1.4750(10)
C(4) C(7) 1.5110(10)
C(5) C(6) 1.5320(10)
C(5) H(51) 1.0940(10)
C(5) H(52) 1.0950(10)
C(6) H(61) 1.0950(10)
C(6) H(62) 1.0950(10)
C(7) C(8) 1.4770(10)
C(7) H(7) 1.0960(10)

loop_
_geom_torsion_atom_site_label_1
_geom_torsion_atom_site_label_2
_geom_torsion_atom_site_label_3
_geom_torsion_atom_site_label_4
_geom_torsion
H(1O) O(1) C(8) O(2) 1.40(10)
H(1O) O(1) C(8) C(7) -179.20(10)
H(2O) O(2) C(8) O(1) -9.20(10)
H(2O) O(2) C(8) C(7) 171.40(10)
C(2) C(1) C(3) C(2) 0.00(10)
C(3) C(1) C(2) C(3) 0.00(10)
C(2) C(1) C(3) C(4) 134.20(10)
C(2) C(1) C(3) C(7) -127.90(10)
C(3) C(1) C(2) H(21) -108.00(10)
C(3) C(1) C(2) H(22) 107.50(10)
H(11) C(1) C(2) C(3) 105.50(10)
H(11) C(1) C(2) H(21) -2.50(10)
H(11) C(1) C(2) H(22) -147.00(10)
H(12) C(1) C(2) C(3) -107.70(10)
H(12) C(1) C(2) H(21) 144.30(10)
H(12) C(1) C(2) H(22) -0.20(10)
H(11) C(1) C(3) C(2) -107.00(10)
H(11) C(1) C(3) C(4) 27.20(10)
H(11) C(1) C(3) C(7) 125.10(10)
H(12) C(1) C(3) C(2) 106.80(10)
H(12) C(1) C(3) C(4) -119.00(10)
H(12) C(1) C(3) C(7) -21.10(10)
C(1) C(2) C(3) C(1) 0.00(10)
C(1) C(2) C(3) C(4) -134.40(10)
C(1) C(2) C(3) C(7) 128.60(10)
H(21) C(2) C(3) C(1) 107.10(10)
H(21) C(2) C(3) C(4) -27.30(10)
H(21) C(2) C(3) C(7) -124.30(10)
H(22) C(2) C(3) C(1) -109.00(10)
H(22) C(2) C(3) C(4) 116.60(10)
H(22) C(2) C(3) C(7) 19.60(10)
C(1) C(3) C(4) C(5) 3.00(10)
C(1) C(3) C(4) C(6) -103.10(10)
C(1) C(3) C(4) C(7) 128.20(10)
C(1) C(3) C(7) C(4) -132.40(10)
C(1) C(3) C(7) C(8) 118.80(10)
C(1) C(3) C(7) H(7) -24.30(10)
C(2) C(3) C(4) C(5) 107.50(10)
C(2) C(3) C(4) C(6) 1.40(10)
C(2) C(3) C(4) C(7) -127.30(10)
C(2) C(3) C(7) C(4) 132.10(10)
C(2) C(3) C(7) C(8) 23.30(10)
C(2) C(3) C(7) H(7) -119.80(10)
C(4) C(3) C(7) C(4) 0.00(10)
C(7) C(3) C(4) C(5) -125.20(10)
C(7) C(3) C(4) C(6) 128.70(10)
C(7) C(3) C(4) C(7) 0.00(10)
C(4) C(3) C(7) C(8) -108.70(10)
C(4) C(3) C(7) H(7) 108.20(10)
C(3) C(4) C(5) C(6) -136.20(10)
C(3) C(4) C(5) H(51) -27.80(10)
C(3) C(4) C(5) H(52) 114.60(10)
C(3) C(4) C(6) C(5) 134.60(10)
C(3) C(4) C(6) H(61) 27.30(10)
C(3) C(4) C(6) H(62) -120.00(10)
C(3) C(4) C(7) C(3) 0.00(10)
C(3) C(4) C(7) C(8) 106.10(10)
C(3) C(4) C(7) H(7) -107.00(10)
C(5) C(4) C(6) C(5) 0.00(10)
C(6) C(4) C(5) C(6) 0.00(10)
C(6) C(4) C(5) H(51) 108.30(10)
C(6) C(4) C(5) H(52) -109.30(10)
C(5) C(4) C(6) H(61) -107.30(10)
C(5) C(4) C(6) H(62) 105.40(10)
C(5) C(4) C(7) C(3) 132.20(10)
C(7) C(4) C(5) C(6) 127.90(10)
C(5) C(4) C(7) C(8) -121.60(10)
C(7) C(4) C(5) H(51) -123.70(10)
C(7) C(4) C(5) H(52) 18.70(10)
C(5) C(4) C(7) H(7) 25.20(10)
C(6) C(4) C(7) C(3) -134.50(10)
C(7) C(4) C(6) C(5) -125.20(10)
C(6) C(4) C(7) C(8) -28.40(10)
C(7) C(4) C(6) H(61) 127.50(10)
C(7) C(4) C(6) H(62) -19.80(10)
C(6) C(4) C(7) H(7) 118.50(10)
C(4) C(5) C(6) C(4) 0.00(10)
C(4) C(5) C(6) H(61) 108.50(10)
C(4) C(5) C(6) H(62) -109.40(10)
H(51) C(5) C(6) C(4) -105.60(10)
H(51) C(5) C(6) H(61) 2.90(10)
H(51) C(5) C(6) H(62) 145.00(10)
H(52) C(5) C(6) C(4) 106.20(10)
H(52) C(5) C(6) H(61) -145.30(10)
H(52) C(5) C(6) H(62) -3.20(10)
C(3) C(7) C(8) O(1) -137.40(10)
C(3) C(7) C(8) O(2) 42.00(10)
C(4) C(7) C(8) O(1) 156.70(10)
C(4) C(7) C(8) O(2) -23.90(10)
H(7) C(7) C(8) O(1) 7.80(10)
H(7) C(7) C(8) O(2) -172.80(10)
